data_1520386
loop_
_publ_author_name
'Rana, Anup'
'Sathish Kumar, B.'
'Panda, Pradeepta K.'

_publ_section_title
;
 \b-Decamethoxysapphyrin and Its N-Benzyl Analogue.
;
_journal_issue 12
_journal_name_full 'Organic letters'
_journal_page_first 3030
_journal_page_last 3033
_journal_paper_doi 10.1021/acs.orglett.5b01306
_journal_volume 17
_journal_year 2015
_chemical_formula_moiety 'C34 H39 N5 O10, 2(C7 H7 O3 S)'
_chemical_formula_sum 'C48 H53 N5 O16 S2'
_chemical_formula_weight 1020.07
_chemical_name_common sapphyrin
_chemical_name_systematic decamethoxysapphyrin
_space_group_IT_number 14
_symmetry_cell_setting monoclinic
_symmetry_space_group_name_Hall '-P 2yn'
_symmetry_space_group_name_H-M 'P 1 21/n 1'
_atom_sites_solution_hydrogens geom
_atom_sites_solution_primary direct
_atom_sites_solution_secondary difmap
_audit_creation_method SHELXL-97
_cell_angle_alpha 90.00
_cell_angle_beta 91.392(4)
_cell_angle_gamma 90.00
_cell_formula_units_Z 4
_cell_length_a 9.5948(3)
_cell_length_b 11.7166(3)
_cell_length_c 43.6295(16)
_cell_measurement_reflns_used 3509
_cell_measurement_temperature 293(2)
_cell_measurement_theta_max 71.3440
_cell_measurement_theta_min 3.7870
_cell_volume 4903.3(3)
_computing_cell_refinement CrysAlisPro
_computing_data_collection CrysAlisPro
_computing_data_reduction CrysAlisPro
_computing_molecular_graphics
;
 OLEX2: a complete structure solution, refinement and analysis program.
 Dolomanov et al., J. Appl. Cryst. (2009). 42, 339-341
;
_computing_publication_material
;
 OLEX2: a complete structure solution, refinement and analysis program.
 Dolomanov et al., J. Appl. Cryst. (2009). 42, 339-341
;
_computing_structure_refinement 'SHELXL-97 (Sheldrick, 1997)'
_computing_structure_solution 'SHELXS-97 (Sheldrick, 1990)'
_diffrn_ambient_temperature 293(2)
_diffrn_detector_area_resol_mean 16.3291
_diffrn_measured_fraction_theta_full 0.858
_diffrn_measured_fraction_theta_max 0.858
_diffrn_measurement_device_type 'Xcalibur, Eos, Gemini'
_diffrn_measurement_method '\w scans'
_diffrn_radiation_monochromator graphite
_diffrn_radiation_source 'fine-focus sealed tube'
_diffrn_radiation_type CuK\a
_diffrn_radiation_wavelength 1.54184
_diffrn_reflns_av_R_equivalents 0.0414
_diffrn_reflns_av_sigmaI/netI 0.0525
_diffrn_reflns_limit_h_max 11
_diffrn_reflns_limit_h_min -11
_diffrn_reflns_limit_k_max 8
_diffrn_reflns_limit_k_min -13
_diffrn_reflns_limit_l_max 51
_diffrn_reflns_limit_l_min -51
_diffrn_reflns_number 13819
_diffrn_reflns_theta_full 66.60
_diffrn_reflns_theta_max 66.60
_diffrn_reflns_theta_min 3.91
_exptl_absorpt_coefficient_mu 1.633
_exptl_absorpt_correction_T_max 0.822
_exptl_absorpt_correction_T_min 0.760
_exptl_absorpt_correction_type multi-scan
_exptl_absorpt_process_details
;
CrysAlisPro, Agilent Technologies,
Version 1.171.36.28 (release 01-02-2013 CrysAlis171 .NET)
(compiled Feb  1 2013,16:14:44)
Empirical absorption correction using spherical harmonics,
 implemented in SCALE3 ABSPACK scaling algorithm.
;
_exptl_crystal_colour 'sapphire blue'
_exptl_crystal_density_diffrn 1.382
_exptl_crystal_density_method 'not measured'
_exptl_crystal_description block
_exptl_crystal_F_000 2144
_exptl_crystal_size_max 0.21
_exptl_crystal_size_mid 0.14
_exptl_crystal_size_min 0.12
_refine_diff_density_max 0.643
_refine_diff_density_min -0.425
_refine_diff_density_rms 0.091
_refine_ls_extinction_method none
_refine_ls_goodness_of_fit_ref 1.115
_refine_ls_hydrogen_treatment mixed
_refine_ls_matrix_type full
_refine_ls_number_parameters 672
_refine_ls_number_reflns 7416
_refine_ls_number_restraints 0
_refine_ls_restrained_S_all 1.115
_refine_ls_R_factor_all 0.1103
_refine_ls_R_factor_gt 0.0921
_refine_ls_shift/su_max 0.001
_refine_ls_shift/su_mean 0.000
_refine_ls_structure_factor_coef Fsqd
_refine_ls_weighting_details
;
calc w=1/[\s^2^(Fo^2^)+(0.1446P)^2^+5.3111P] where P=(Fo^2^+2Fc^2^)/3
;
_refine_ls_weighting_scheme calc
_refine_ls_wR_factor_gt 0.2555
_refine_ls_wR_factor_ref 0.2745
_reflns_number_gt 5550
_reflns_number_total 7416
_reflns_threshold_expression >2sigma(I)
_cod_data_source_file ol5b01306_si_006.cif
_cod_data_source_block DMSAP.2PTSA
_cod_depositor_comments
;
The following automatic conversions were performed:

'_symmetry_cell_setting' value 'Monoclinic' changed to 'monoclinic'
according to
/usr/data/users/saulius/crontab/automatic-downloads/rss-feeds/ACS/lib/dictionaries/cif_core.dic
dictionary named 'cif_core.dic' version 2.4.2 from 2011-04-26.

Automatic conversion script
Id: cif_fix_values 3271 2015-04-21 07:52:19Z andrius 

 Adding full bibliography for 1520385--1520387.cif.
;
_cod_database_code 1520386

loop_
_symmetry_equiv_pos_as_xyz
'-x+1/2, y+1/2, -z+1/2'
'-x, -y, -z'
'x, y, z'
'x-1/2, -y-1/2, z-1/2'

loop_
_atom_site_label
_atom_site_type_symbol
_atom_site_fract_x
_atom_site_fract_y
_atom_site_fract_z
_atom_site_U_iso_or_equiv
_atom_site_adp_type
_atom_site_occupancy
_atom_site_symmetry_multiplicity
_atom_site_calc_flag
_atom_site_refinement_flags
S1 S 1.07853(14) -0.01568(10) 0.09340(3) 0.0472(3) Uani 1 1 d .
O13 O 1.1967(4) 0.0227(3) 0.11278(9) 0.0543(9) Uani 1 1 d .
O7 O 0.6501(4) -0.3518(3) 0.09648(9) 0.0548(9) Uani 1 1 d .
O4 O 0.3064(4) 0.4975(3) 0.04183(9) 0.0565(10) Uani 1 1 d .
O2 O -0.0026(5) 0.5029(3) 0.15253(11) 0.0658(12) Uani 1 1 d .
O6 O 0.6908(4) -0.0668(3) 0.01843(8) 0.0518(9) Uani 1 1 d .
O5 O 0.6146(5) 0.1909(3) 0.00558(9) 0.0608(11) Uani 1 1 d .
O3 O 0.1048(4) 0.5389(3) 0.09422(11) 0.0618(11) Uani 1 1 d .
O8 O 0.5000(5) -0.4061(3) 0.15724(10) 0.0670(12) Uani 1 1 d .
O10 O 0.0109(5) -0.0433(4) 0.24510(10) 0.0646(11) Uani 1 1 d .
N4 N 0.4262(5) -0.1362(3) 0.12441(10) 0.0438(10) Uani 1 1 d .
O9 O 0.2091(6) -0.2503(4) 0.23102(11) 0.0828(16) Uani 1 1 d .
O11 O 0.9713(5) -0.0658(4) 0.11140(11) 0.0736(13) Uani 1 1 d .
O1 O -0.0856(5) 0.3401(4) 0.20350(10) 0.0801(15) Uani 1 1 d .
O12 O 1.1246(5) -0.0848(4) 0.06854(10) 0.0714(13) Uani 1 1 d .
N2 N 0.3001(5) 0.2832(3) 0.09960(10) 0.0459(10) Uani 1 1 d .
C15 C 0.5186(5) -0.1752(4) 0.10326(12) 0.0427(11) Uani 1 1 d .
C4 C 0.1276(5) 0.3295(4) 0.13719(12) 0.0442(11) Uani 1 1 d .
C13 C 0.5572(5) -0.0183(4) 0.06394(12) 0.0432(11) Uani 1 1 d .
N1 N 0.1381(5) 0.2216(4) 0.14957(11) 0.0482(11) Uani 1 1 d .
C8 C 0.3533(6) 0.3255(4) 0.07307(12) 0.0453(11) Uani 1 1 d .
N5 N 0.1974(5) -0.0326(3) 0.17544(11) 0.0448(10) Uani 1 1 d .
N3 N 0.4861(5) 0.0759(3) 0.07391(11) 0.0485(11) Uani 1 1 d .
C11 C 0.5862(6) 0.1217(4) 0.02913(12) 0.0462(12) Uani 1 1 d .
C23 C 0.1062(6) 0.0151(4) 0.19579(12) 0.0479(12) Uani 1 1 d .
C5 C 0.2013(6) 0.3580(4) 0.11102(12) 0.0451(11) Uani 1 1 d .
C40 C 1.0739(6) 0.1589(5) 0.05188(13) 0.0560(14) Uani 1 1 d .
H40 H 1.1511 0.1238 0.0435 0.067 Uiso 1 1 calc R
C19 C 0.3308(6) -0.2153(4) 0.17288(12) 0.0487(13) Uani 1 1 d .
H19 H 0.3393 -0.2822 0.1842 0.058 Uiso 1 1 calc R
C14 C 0.5684(6) -0.1254(4) 0.07710(12) 0.0476(12) Uani 1 1 d .
H14 H 0.6218 -0.1752 0.0657 0.057 Uiso 1 1 calc R
C10 C 0.5005(5) 0.1641(4) 0.05335(12) 0.0448(11) Uani 1 1 d .
C16 C 0.5588(5) -0.2885(4) 0.11270(12) 0.0424(11) Uani 1 1 d .
C9 C 0.4453(6) 0.2722(4) 0.05360(12) 0.0477(12) Uani 1 1 d .
H9 H 0.4751 0.3184 0.0377 0.057 Uiso 1 1 calc R
C35 C 1.0099(5) 0.1110(4) 0.07727(13) 0.0473(12) Uani 1 1 d .
C18 C 0.4092(5) -0.2166(4) 0.14691(12) 0.0423(11) Uani 1 1 d .
C36 C 0.8960(6) 0.1642(5) 0.08981(15) 0.0585(14) Uani 1 1 d .
H36 H 0.8533 0.1323 0.1067 0.070 Uiso 1 1 calc R
C17 C 0.4931(6) -0.3136(4) 0.13886(12) 0.0474(12) Uani 1 1 d .
C2 C -0.0055(6) 0.3208(5) 0.17892(13) 0.0531(13) Uani 1 1 d .
C20 C 0.2420(6) -0.1371(4) 0.18593(12) 0.0463(12) Uani 1 1 d .
C24 C 0.0411(6) 0.1195(4) 0.19441(13) 0.0530(13) Uani 1 1 d .
H24 H -0.0250 0.1306 0.2094 0.064 Uiso 1 1 calc R
C39 C 1.0211(7) 0.2597(5) 0.03924(15) 0.0657(16) Uani 1 1 d .
H39 H 1.0630 0.2912 0.0222 0.079 Uiso 1 1 calc R
C22 C 0.0977(6) -0.0618(4) 0.22089(13) 0.0482(12) Uani 1 1 d .
C21 C 0.1795(7) -0.1547(4) 0.21496(13) 0.0532(13) Uani 1 1 d .
C12 C 0.6196(5) 0.0108(4) 0.03549(12) 0.0418(11) Uani 1 1 d .
C6 C 0.1964(5) 0.4535(4) 0.09034(13) 0.0462(12) Uani 1 1 d .
C29 C 0.7156(7) 0.1522(5) -0.01577(14) 0.0662(17) Uani 1 1 d .
H29C H 0.8033 0.1398 -0.0052 0.099 Uiso 1 1 calc R
H29B H 0.7269 0.2087 -0.0314 0.099 Uiso 1 1 calc R
H29A H 0.6844 0.0820 -0.0250 0.099 Uiso 1 1 calc R
C7 C 0.2893(5) 0.4344(4) 0.06784(12) 0.0436(11) Uani 1 1 d .
C3 C 0.0344(6) 0.3920(4) 0.15615(13) 0.0498(13) Uani 1 1 d .
C1 C 0.0564(6) 0.2114(4) 0.17462(13) 0.0486(12) Uani 1 1 d .
C28 C 0.4350(8) 0.5605(5) 0.04103(18) 0.075(2) Uani 1 1 d .
H28C H 0.4327 0.6216 0.0557 0.113 Uiso 1 1 calc R
H28B H 0.4465 0.5914 0.0209 0.113 Uiso 1 1 calc R
H28A H 0.5115 0.5106 0.0460 0.113 Uiso 1 1 calc R
C32 C 0.5213(9) -0.5127(4) 0.14284(17) 0.077(2) Uani 1 1 d .
H32A H 0.4595 -0.5195 0.1253 0.116 Uiso 1 1 calc R
H32C H 0.5029 -0.5731 0.1570 0.116 Uiso 1 1 calc R
H32B H 0.6161 -0.5178 0.1364 0.116 Uiso 1 1 calc R
C38 C 0.9067(8) 0.3140(5) 0.05170(17) 0.0677(17) Uani 1 1 d .
C31 C 0.7881(7) -0.3475(8) 0.1078(3) 0.108(3) Uani 1 1 d .
H31A H 0.8251 -0.2724 0.1048 0.162 Uiso 1 1 calc R
H31B H 0.8435 -0.4021 0.0971 0.162 Uiso 1 1 calc R
H31C H 0.7902 -0.3652 0.1293 0.162 Uiso 1 1 calc R
C37 C 0.8455(7) 0.2654(5) 0.07717(18) 0.0700(18) Uani 1 1 d .
H37 H 0.7695 0.3011 0.0859 0.084 Uiso 1 1 calc R
C30 C 0.8308(7) -0.0866(6) 0.02877(16) 0.0693(17) Uani 1 1 d .
H30C H 0.8897 -0.0269 0.0214 0.104 Uiso 1 1 calc R
H30B H 0.8620 -0.1588 0.0211 0.104 Uiso 1 1 calc R
H30A H 0.8348 -0.0873 0.0508 0.104 Uiso 1 1 calc R
C27 C 0.1428(8) 0.6495(5) 0.0832(2) 0.087(3) Uani 1 1 d .
H27B H 0.2395 0.6635 0.0880 0.130 Uiso 1 1 calc R
H27C H 0.0869 0.7065 0.0928 0.130 Uiso 1 1 calc R
H27A H 0.1273 0.6526 0.0614 0.130 Uiso 1 1 calc R
C26 C 0.0867(9) 0.5794(6) 0.1670(3) 0.102(3) Uani 1 1 d .
H26C H 0.0944 0.5611 0.1885 0.153 Uiso 1 1 calc R
H26B H 0.0507 0.6554 0.1646 0.153 Uiso 1 1 calc R
H26A H 0.1770 0.5747 0.1581 0.153 Uiso 1 1 calc R
C25 C -0.2087(7) 0.4014(7) 0.1994(2) 0.087(2) Uani 1 1 d .
H25B H -0.1873 0.4804 0.1960 0.130 Uiso 1 1 calc R
H25C H -0.2637 0.3944 0.2174 0.130 Uiso 1 1 calc R
H25A H -0.2601 0.3718 0.1820 0.130 Uiso 1 1 calc R
C34 C 0.0719(12) 0.0129(10) 0.2697(2) 0.118(4) Uani 1 1 d .
H34B H 0.1418 -0.0351 0.2792 0.177 Uiso 1 1 calc R
H34C H 0.0021 0.0308 0.2844 0.177 Uiso 1 1 calc R
H34A H 0.1144 0.0821 0.2628 0.177 Uiso 1 1 calc R
C33 C 0.1588(12) -0.2666(9) 0.2594(2) 0.123(4) Uani 1 1 d .
H33C H 0.2152 -0.2253 0.2742 0.185 Uiso 1 1 calc R
H33B H 0.1611 -0.3465 0.2643 0.185 Uiso 1 1 calc R
H33A H 0.0645 -0.2395 0.2600 0.185 Uiso 1 1 calc R
C41 C 0.8515(10) 0.4231(7) 0.0374(2) 0.102(3) Uani 1 1 d .
H41C H 0.9282 0.4718 0.0324 0.153 Uiso 1 1 calc R
H41B H 0.7929 0.4614 0.0516 0.153 Uiso 1 1 calc R
H41A H 0.7985 0.4053 0.0191 0.153 Uiso 1 1 calc R
S2 S 0.54550(15) 1.16349(10) 0.15749(3) 0.0487(4) Uani 1 1 d .
O14 O 0.4346(4) 1.1185(3) 0.13689(9) 0.0550(9) Uani 1 1 d .
O15 O 0.4879(5) 1.2350(3) 0.18099(10) 0.0671(12) Uani 1 1 d .
O16 O 0.6554(5) 1.2143(4) 0.14024(11) 0.0726(13) Uani 1 1 d .
C42 C 0.6164(6) 1.0415(4) 0.17599(12) 0.0480(12) Uani 1 1 d .
C43 C 0.7217(7) 0.9801(5) 0.16261(15) 0.0620(15) Uani 1 1 d .
H43 H 0.7596 1.0047 0.1443 0.074 Uiso 1 1 calc R
C47 C 0.5584(7) 1.0025(5) 0.20273(15) 0.0662(17) Uani 1 1 d .
H47 H 0.4861 1.0426 0.2116 0.079 Uiso 1 1 calc R
C45 C 0.7159(7) 0.8416(5) 0.20353(17) 0.0677(17) Uani 1 1 d .
C46 C 0.6090(8) 0.9030(6) 0.21619(16) 0.076(2) Uani 1 1 d .
H46 H 0.5699 0.8770 0.2342 0.091 Uiso 1 1 calc R
C44 C 0.7700(8) 0.8816(6) 0.17670(18) 0.0736(19) Uani 1 1 d .
H44 H 0.8416 0.8411 0.1677 0.088 Uiso 1 1 calc R
C48 C 0.7666(10) 0.7340(7) 0.2188(3) 0.109(3) Uani 1 1 d .
H48A H 0.7927 0.6798 0.2035 0.164 Uiso 1 1 calc R
H48B H 0.6935 0.7025 0.2309 0.164 Uiso 1 1 calc R
H48C H 0.8459 0.7510 0.2319 0.164 Uiso 1 1 calc R
H3 H 0.481(6) 0.086(5) 0.0956(15) 0.057(17) Uiso 1 1 d .
H5 H 0.195(6) -0.016(5) 0.1591(14) 0.048(17) Uiso 1 1 d .
H4 H 0.385(7) -0.070(6) 0.1249(15) 0.066(19) Uiso 1 1 d .
H1 H 0.180(8) 0.175(7) 0.1447(17) 0.08(2) Uiso 1 1 d .
H2 H 0.333(6) 0.222(5) 0.1109(13) 0.048(15) Uiso 1 1 d .

loop_
_atom_site_aniso_label
_atom_site_aniso_U_11
_atom_site_aniso_U_22
_atom_site_aniso_U_33
_atom_site_aniso_U_23
_atom_site_aniso_U_13
_atom_site_aniso_U_12
S1 0.0588(7) 0.0320(6) 0.0514(7) 0.0004(5) 0.0128(6) 0.0056(6)
O13 0.066(2) 0.0412(19) 0.056(2) 0.0032(17) 0.0067(18) 0.0100(18)
O7 0.063(2) 0.0363(18) 0.066(2) 0.0003(17) 0.0153(19) 0.0207(18)
O4 0.069(2) 0.0375(19) 0.064(2) 0.0164(18) 0.0069(19) 0.0072(18)
O2 0.088(3) 0.0271(18) 0.083(3) 0.0006(19) 0.010(2) 0.022(2)
O6 0.063(2) 0.0394(19) 0.054(2) -0.0078(16) 0.0118(18) 0.0070(17)
O5 0.081(3) 0.043(2) 0.060(2) 0.0179(18) 0.030(2) 0.012(2)
O3 0.062(2) 0.0282(18) 0.096(3) 0.0191(19) 0.020(2) 0.0201(17)
O8 0.108(3) 0.0235(17) 0.070(3) 0.0140(17) 0.022(2) 0.015(2)
O10 0.081(3) 0.058(2) 0.056(2) 0.0034(19) 0.030(2) 0.001(2)
N4 0.057(2) 0.0231(18) 0.052(2) 0.0057(17) 0.014(2) 0.0073(19)
O9 0.136(4) 0.045(2) 0.069(3) 0.029(2) 0.044(3) 0.027(3)
O11 0.075(3) 0.057(2) 0.090(3) 0.018(2) 0.031(3) -0.003(2)
O1 0.102(3) 0.080(3) 0.060(3) 0.009(2) 0.030(2) 0.051(3)
O12 0.109(4) 0.045(2) 0.061(2) -0.0121(19) 0.013(2) 0.020(2)
N2 0.066(3) 0.0218(18) 0.051(2) 0.0065(17) 0.011(2) 0.0102(19)
C15 0.054(3) 0.025(2) 0.050(3) 0.003(2) 0.010(2) 0.008(2)
C4 0.054(3) 0.022(2) 0.057(3) 0.001(2) 0.004(2) 0.006(2)
C13 0.051(3) 0.027(2) 0.053(3) 0.003(2) 0.011(2) 0.004(2)
N1 0.066(3) 0.0240(19) 0.056(3) 0.0058(18) 0.020(2) 0.014(2)
C8 0.056(3) 0.026(2) 0.055(3) 0.008(2) 0.009(2) 0.006(2)
N5 0.062(3) 0.030(2) 0.042(2) 0.0072(18) 0.013(2) 0.0062(19)
N3 0.068(3) 0.0268(19) 0.051(2) 0.0076(18) 0.020(2) 0.014(2)
C11 0.060(3) 0.033(2) 0.046(3) 0.007(2) 0.012(2) 0.004(2)
C23 0.063(3) 0.037(3) 0.045(3) 0.005(2) 0.012(2) 0.009(2)
C5 0.057(3) 0.021(2) 0.057(3) 0.003(2) 0.006(2) 0.006(2)
C40 0.066(3) 0.042(3) 0.060(3) 0.005(3) 0.009(3) 0.011(3)
C19 0.071(3) 0.024(2) 0.051(3) 0.008(2) 0.014(3) 0.003(2)
C14 0.061(3) 0.028(2) 0.054(3) 0.004(2) 0.015(2) 0.007(2)
C10 0.053(3) 0.030(2) 0.052(3) 0.008(2) 0.011(2) 0.004(2)
C16 0.053(3) 0.022(2) 0.053(3) 0.000(2) 0.007(2) 0.010(2)
C9 0.057(3) 0.032(2) 0.055(3) 0.012(2) 0.014(2) 0.005(2)
C35 0.048(3) 0.037(3) 0.057(3) -0.003(2) 0.008(2) 0.003(2)
C18 0.054(3) 0.0176(19) 0.056(3) 0.005(2) 0.011(2) 0.003(2)
C36 0.056(3) 0.047(3) 0.072(4) 0.003(3) 0.012(3) 0.007(3)
C17 0.066(3) 0.019(2) 0.057(3) 0.009(2) 0.010(3) 0.013(2)
C2 0.064(3) 0.044(3) 0.052(3) -0.001(2) 0.011(3) 0.018(3)
C20 0.064(3) 0.025(2) 0.050(3) 0.007(2) 0.012(2) 0.001(2)
C24 0.065(3) 0.039(3) 0.055(3) 0.004(2) 0.018(3) 0.015(3)
C39 0.084(4) 0.049(3) 0.065(4) 0.015(3) 0.003(3) -0.003(3)
C22 0.056(3) 0.038(3) 0.051(3) 0.005(2) 0.014(2) 0.003(2)
C21 0.079(4) 0.032(2) 0.049(3) 0.011(2) 0.016(3) 0.006(3)
C12 0.049(3) 0.030(2) 0.048(3) 0.001(2) 0.007(2) 0.009(2)
C6 0.049(3) 0.023(2) 0.067(3) 0.008(2) 0.004(2) 0.007(2)
C29 0.086(4) 0.060(4) 0.054(3) 0.014(3) 0.031(3) 0.008(3)
C7 0.050(3) 0.023(2) 0.058(3) 0.009(2) 0.003(2) 0.003(2)
C3 0.057(3) 0.029(2) 0.063(3) 0.001(2) 0.000(3) 0.020(2)
C1 0.060(3) 0.034(3) 0.052(3) 0.003(2) 0.012(2) 0.009(2)
C28 0.083(4) 0.046(3) 0.098(5) 0.021(3) 0.024(4) -0.004(3)
C32 0.125(6) 0.020(2) 0.087(5) 0.008(3) -0.009(4) 0.000(3)
C38 0.080(4) 0.039(3) 0.084(4) 0.002(3) -0.017(4) 0.008(3)
C31 0.059(4) 0.101(6) 0.163(9) -0.044(6) 0.012(5) 0.024(4)
C37 0.062(4) 0.049(3) 0.099(5) -0.006(3) 0.002(3) 0.019(3)
C30 0.066(4) 0.065(4) 0.077(4) -0.006(3) 0.020(3) 0.014(3)
C27 0.088(5) 0.022(2) 0.152(7) 0.026(4) 0.037(5) 0.017(3)
C26 0.101(6) 0.042(4) 0.162(9) -0.024(5) -0.011(6) -0.003(4)
C25 0.068(4) 0.092(6) 0.102(6) 0.004(5) 0.023(4) 0.026(4)
C34 0.157(9) 0.121(8) 0.078(5) -0.037(5) 0.032(6) -0.036(7)
C33 0.156(9) 0.112(7) 0.105(7) 0.071(6) 0.052(7) 0.057(7)
C41 0.125(7) 0.058(4) 0.122(7) 0.014(5) -0.025(6) 0.019(5)
S2 0.0658(8) 0.0297(6) 0.0511(7) 0.0019(5) 0.0148(6) 0.0069(6)
O14 0.069(2) 0.0379(19) 0.058(2) 0.0060(17) 0.0040(19) 0.0130(18)
O15 0.100(3) 0.0360(19) 0.066(3) -0.0077(18) 0.025(2) 0.013(2)
O16 0.079(3) 0.054(2) 0.086(3) 0.015(2) 0.029(2) -0.004(2)
C42 0.058(3) 0.036(3) 0.051(3) -0.005(2) 0.004(2) 0.000(2)
C43 0.069(4) 0.047(3) 0.070(4) 0.001(3) 0.016(3) 0.007(3)
C47 0.085(4) 0.052(3) 0.063(4) 0.015(3) 0.014(3) 0.019(3)
C45 0.071(4) 0.040(3) 0.091(5) 0.007(3) -0.018(4) 0.002(3)
C46 0.106(5) 0.061(4) 0.061(4) 0.021(3) 0.008(4) 0.014(4)
C44 0.076(4) 0.048(3) 0.096(5) -0.004(3) 0.002(4) 0.021(3)
C48 0.118(7) 0.049(4) 0.160(9) 0.028(5) -0.015(6) 0.018(5)

loop_
_atom_type_symbol
_atom_type_description
_atom_type_scat_dispersion_real
_atom_type_scat_dispersion_imag
_atom_type_scat_source
N N 0.0311 0.0180 'International Tables Vol C Tables 4.2.6.8 and 6.1.1.4'
S S 0.3331 0.5567 'International Tables Vol C Tables 4.2.6.8 and 6.1.1.4'
O O 0.0492 0.0322 'International Tables Vol C Tables 4.2.6.8 and 6.1.1.4'
H H 0.0000 0.0000 'International Tables Vol C Tables 4.2.6.8 and 6.1.1.4'
C C 0.0181 0.0091 'International Tables Vol C Tables 4.2.6.8 and 6.1.1.4'

loop_
_geom_angle_atom_site_label_1
_geom_angle_atom_site_label_2
_geom_angle_atom_site_label_3
_geom_angle
O13 S1 C35 104.3(2)
O7 C16 C15 121.7(4)
O7 C31 H31A 109.5
O7 C31 H31B 109.5
O7 C31 H31C 109.5
O4 C7 C8 123.7(5)
O4 C28 H28C 109.5
O4 C28 H28B 109.5
O4 C28 H28A 109.5
O2 C3 C4 126.0(5)
O2 C3 C2 126.6(5)
O2 C26 H26C 109.5
O2 C26 H26B 109.5
O2 C26 H26A 109.5
O6 C12 C13 122.6(4)
O6 C12 C11 129.8(5)
O6 C30 H30C 109.5
O6 C30 H30B 109.5
O6 C30 H30A 109.5
O5 C11 C10 118.9(4)
O5 C11 C12 132.8(5)
O5 C29 H29C 109.5
O5 C29 H29B 109.5
O5 C29 H29A 109.5
O3 C6 C5 120.8(5)
O3 C6 C7 130.9(5)
O3 C27 H27B 109.5
O3 C27 H27C 109.5
O3 C27 H27A 109.5
O8 C17 C16 131.4(5)
O8 C17 C18 120.5(5)
O8 C32 H32A 109.5
O8 C32 H32C 109.5
O8 C32 H32B 109.5
O10 C22 C23 122.5(5)
O10 C34 H34B 109.5
O10 C34 H34C 109.5
O10 C34 H34A 109.5
N4 C15 C14 131.2(4)
N4 C15 C16 106.7(4)
N4 C18 C19 131.2(4)
N4 C18 C17 106.8(4)
O9 C21 C20 119.6(5)
O9 C21 C22 132.6(5)
O9 C33 H33C 109.5
O9 C33 H33B 109.5
O9 C33 H33A 109.5
O11 S1 O13 111.4(3)
O11 S1 C35 107.3(3)
O1 C2 C3 130.6(5)
O1 C2 C1 120.1(5)
O1 C25 H25B 109.5
O1 C25 H25C 109.5
O1 C25 H25A 109.5
O12 S1 O13 111.2(3)
O12 S1 O11 114.9(3)
O12 S1 C35 107.0(3)
N2 C8 C9 127.6(4)
N2 C8 C7 106.9(4)
N2 C5 C4 120.3(4)
N2 C5 C6 106.1(4)
C15 N4 H4 128(4)
C15 C14 C13 134.7(5)
C15 C14 H14 112.6
C4 N1 H1 129(6)
C4 C5 C6 133.5(5)
C13 N3 C10 109.7(4)
C13 N3 H3 117(4)
C13 C14 H14 112.6
N1 C4 C5 120.4(4)
N1 C4 C3 106.5(4)
N1 C1 C2 106.0(4)
N1 C1 C24 129.5(5)
C8 N2 C5 110.3(4)
C8 N2 H2 127(3)
C8 C9 H9 113.9
N5 C23 C22 106.7(4)
N5 C20 C19 130.1(5)
N5 C20 C21 106.9(4)
N3 C13 C14 129.2(5)
N3 C13 C12 107.8(4)
N3 C10 C11 106.7(4)
C11 O5 C29 117.3(4)
C11 C12 C13 107.5(4)
C23 N5 H5 120(5)
C23 C24 H24 114.3
C23 C24 C1 131.4(5)
C5 N2 H2 122(3)
C5 C4 C3 133.1(5)
C40 C35 S1 119.2(4)
C40 C39 H39 119.5
C19 C18 C17 122.0(4)
C19 C20 C21 123.0(5)
C14 C15 C16 122.1(4)
C14 C13 C12 123.1(4)
C10 N3 H3 124(4)
C10 C9 C8 132.1(5)
C10 C9 H9 113.9
C16 O7 C31 114.3(5)
C16 C17 C18 108.0(4)
C9 C8 C7 125.4(5)
C9 C10 N3 129.9(5)
C9 C10 C11 123.4(5)
C35 C40 H40 120.3
C35 C36 H36 120.0
C35 C36 C37 119.9(6)
C18 N4 C15 110.0(4)
C18 N4 H4 122(4)
C18 C19 H19 112.7
C18 C19 C20 134.5(5)
C36 C35 S1 120.8(4)
C36 C35 C40 120.0(5)
C36 C37 C38 121.1(6)
C36 C37 H37 119.5
C17 O8 C32 116.8(5)
C17 C16 O7 129.9(4)
C17 C16 C15 108.4(4)
C2 O1 C25 118.8(5)
C2 C3 C4 107.3(4)
C20 N5 C23 110.1(4)
C20 N5 H5 124(5)
C20 C19 H19 112.7
C24 C23 N5 128.8(5)
C24 C23 C22 124.3(5)
C24 C1 C2 124.3(5)
C39 C40 H40 120.3
C39 C40 C35 119.4(5)
C39 C38 C41 119.8(7)
C22 O10 C34 114.8(6)
C22 C21 C20 107.9(4)
C21 O9 C33 121.2(6)
C21 C22 O10 129.0(5)
C21 C22 C23 108.3(5)
C12 O6 C30 114.5(4)
C12 C11 C10 108.3(4)
C6 O3 C27 117.3(5)
C6 C7 O4 127.1(4)
C6 C7 C8 108.5(4)
H29C C29 H29B 109.5
H29C C29 H29A 109.5
H29B C29 H29A 109.5
C7 O4 C28 114.7(5)
C7 C6 C5 108.2(4)
C3 O2 C26 114.2(5)
C3 C2 C1 109.3(5)
C1 N1 C4 110.9(4)
C1 N1 H1 120(6)
C1 C24 H24 114.3
H28C C28 H28B 109.5
H28C C28 H28A 109.5
H28B C28 H28A 109.5
H32A C32 H32C 109.5
H32A C32 H32B 109.5
H32C C32 H32B 109.5
C38 C39 C40 121.0(6)
C38 C39 H39 119.5
C38 C37 H37 119.5
C38 C41 H41C 109.5
C38 C41 H41B 109.5
C38 C41 H41A 109.5
H31A C31 H31B 109.5
H31A C31 H31C 109.5
H31B C31 H31C 109.5
C37 C36 H36 120.0
C37 C38 C39 118.5(6)
C37 C38 C41 121.7(7)
H30C C30 H30B 109.5
H30C C30 H30A 109.5
H30B C30 H30A 109.5
H27B C27 H27C 109.5
H27B C27 H27A 109.5
H27C C27 H27A 109.5
H26C C26 H26B 109.5
H26C C26 H26A 109.5
H26B C26 H26A 109.5
H25B C25 H25C 109.5
H25B C25 H25A 109.5
H25C C25 H25A 109.5
H34B C34 H34C 109.5
H34B C34 H34A 109.5
H34C C34 H34A 109.5
H33C C33 H33B 109.5
H33C C33 H33A 109.5
H33B C33 H33A 109.5
H41C C41 H41B 109.5
H41C C41 H41A 109.5
H41B C41 H41A 109.5
O14 S2 C42 104.6(2)
O15 S2 O14 110.9(3)
O15 S2 C42 107.1(3)
O16 S2 O14 110.9(3)
O16 S2 O15 115.4(3)
O16 S2 C42 107.1(3)
C42 C43 H43 120.4
C42 C43 C44 119.2(6)
C42 C47 H47 120.3
C42 C47 C46 119.4(6)
C43 C42 S2 120.3(4)
C43 C42 C47 119.9(5)
C43 C44 H44 118.8
C47 C42 S2 119.6(4)
C47 C46 H46 119.2
C45 C46 C47 121.7(6)
C45 C46 H46 119.2
C45 C44 C43 122.3(6)
C45 C44 H44 118.8
C45 C48 H48A 109.5
C45 C48 H48B 109.5
C45 C48 H48C 109.5
C46 C47 H47 120.3
C46 C45 C48 119.7(7)
C44 C43 H43 120.4
C44 C45 C46 117.5(6)
C44 C45 C48 122.7(7)
H48A C48 H48B 109.5
H48A C48 H48C 109.5
H48B C48 H48C 109.5

loop_
_geom_bond_atom_site_label_1
_geom_bond_atom_site_label_2
_geom_bond_distance
S1 O13 1.468(4)
S1 O11 1.435(4)
S1 O12 1.433(4)
S1 C35 1.764(5)
O7 C16 1.359(6)
O7 C31 1.403(8)
O4 C7 1.368(6)
O4 C28 1.439(7)
O2 C3 1.355(6)
O2 C26 1.382(9)
O6 C12 1.368(6)
O6 C30 1.426(7)
O5 C11 1.342(6)
O5 C29 1.434(7)
O3 C6 1.344(6)
O3 C27 1.433(6)
O8 C17 1.348(6)
O8 C32 1.416(7)
O10 C22 1.378(6)
O10 C34 1.379(9)
N4 C15 1.373(6)
N4 C18 1.373(6)
N4 H4 0.87(7)
O9 C21 1.347(6)
O9 C33 1.355(9)
O1 C2 1.354(7)
O1 C25 1.390(8)
N2 C8 1.369(7)
N2 C5 1.392(6)
N2 H2 0.93(6)
C15 C14 1.377(7)
C15 C16 1.440(6)
C4 N1 1.377(6)
C4 C5 1.398(8)
C4 C3 1.435(7)
C13 N3 1.373(6)
C13 C14 1.383(7)
C13 C12 1.432(7)
N1 C1 1.366(7)
N1 H1 0.72(8)
C8 C9 1.388(7)
C8 C7 1.432(6)
N5 C23 1.381(7)
N5 C20 1.372(6)
N5 H5 0.74(6)
N3 C10 1.377(6)
N3 H3 0.95(6)
C11 C10 1.443(7)
C11 C12 1.366(7)
C23 C24 1.373(7)
C23 C22 1.422(7)
C5 C6 1.438(7)
C40 H40 0.9300
C40 C35 1.397(8)
C40 C39 1.394(8)
C19 H19 0.9300
C19 C18 1.375(7)
C19 C20 1.383(7)
C14 H14 0.9300
C10 C9 1.373(7)
C16 C17 1.349(7)
C9 H9 0.9300
C35 C36 1.382(7)
C18 C17 1.441(6)
C36 H36 0.9300
C36 C37 1.390(9)
C2 C3 1.360(8)
C2 C1 1.427(7)
C20 C21 1.429(7)
C24 H24 0.9300
C24 C1 1.390(7)
C39 H39 0.9300
C39 C38 1.390(9)
C22 C21 1.370(7)
C6 C7 1.361(7)
C29 H29C 0.9600
C29 H29B 0.9600
C29 H29A 0.9600
C28 H28C 0.9600
C28 H28B 0.9600
C28 H28A 0.9600
C32 H32A 0.9600
C32 H32C 0.9600
C32 H32B 0.9600
C38 C37 1.392(10)
C38 C41 1.513(9)
C31 H31A 0.9600
C31 H31B 0.9600
C31 H31C 0.9600
C37 H37 0.9300
C30 H30C 0.9600
C30 H30B 0.9600
C30 H30A 0.9600
C27 H27B 0.9600
C27 H27C 0.9600
C27 H27A 0.9600
C26 H26C 0.9600
C26 H26B 0.9600
C26 H26A 0.9600
C25 H25B 0.9600
C25 H25C 0.9600
C25 H25A 0.9600
C34 H34B 0.9600
C34 H34C 0.9600
C34 H34A 0.9600
C33 H33C 0.9600
C33 H33B 0.9600
C33 H33A 0.9600
C41 H41C 0.9600
C41 H41B 0.9600
C41 H41A 0.9600
S2 O14 1.473(4)
S2 O15 1.445(4)
S2 O16 1.439(4)
S2 C42 1.770(5)
C42 C43 1.381(8)
C42 C47 1.382(8)
C43 H43 0.9300
C43 C44 1.382(9)
C47 H47 0.9300
C47 C46 1.389(9)
C45 C46 1.379(10)
C45 C44 1.374(10)
C45 C48 1.501(9)
C46 H46 0.9300
C44 H44 0.9300
C48 H48A 0.9600
C48 H48B 0.9600
C48 H48C 0.9600
